data_4323797
loop_
_publ_author_name
'Scott Charles'
'James C. Fettinger'
'Bryan W. Eichhorn'

_publ_section_title
;
 Synthesis, Structure, and Reactivities of [\h2-P7M(CO)4]3-,
 [\h2-HP7M(CO)4]2-, and [\h2-RP7M(CO)4]2-Zintl Ion Complexes Where M = Mo,
 W
;
_journal_name_full 'Inorganic Chemistry'
_journal_page_first 1540
_journal_page_last 1548
_journal_paper_doi 10.1021/ic9511534
_journal_volume 35
_journal_year 1996
_chemical_formula_sum 'C41 H77 K2 N5 O16 P7 W'
_chemical_formula_weight 1374.92
_space_group_IT_number 15
_symmetry_cell_setting monoclinic
_symmetry_space_group_name_Hall '-C 2yc'
_symmetry_space_group_name_H-M 'C 1 2/c 1'
_atom_sites_solution_hydrogens geom
_atom_sites_solution_primary direct
_atom_sites_solution_secondary difmap
_audit_creation_method SHELXL
_cell_angle_alpha 90.00
_cell_angle_beta 90.758(7)
_cell_angle_gamma 90.00
_cell_formula_units_Z 4
_cell_length_a 23.067(2)
_cell_length_b 12.6931(13)
_cell_length_c 21.433(2)
_cell_measurement_temperature 293(2)
_cell_volume 6274.9(10)
_computing_structure_refinement 'SHELXL-93 (Sheldrick, 1993)'
_computing_structure_solution 'SHELXS-86 (Sheldrick, 1990)'
_diffrn_ambient_temperature 293(2)
_diffrn_radiation_monochromator graphite
_diffrn_radiation_source 'fine-focus sealed tube'
_diffrn_radiation_type MoK\a
_diffrn_radiation_wavelength 0.71073
_diffrn_reflns_av_R_equivalents 0.0000
_diffrn_reflns_av_sigmaI/netI 0.0721
_diffrn_reflns_limit_h_max 27
_diffrn_reflns_limit_h_min -27
_diffrn_reflns_limit_k_max 15
_diffrn_reflns_limit_k_min 0
_diffrn_reflns_limit_l_max 25
_diffrn_reflns_limit_l_min 0
_diffrn_reflns_number 4096
_diffrn_reflns_theta_max 22.50
_diffrn_reflns_theta_min 2.06
_exptl_absorpt_coefficient_mu 0.395
_exptl_crystal_density_diffrn 1.455
_exptl_crystal_F_000 2812
_exptl_crystal_size_max 0.50
_exptl_crystal_size_mid 0.20
_exptl_crystal_size_min 0.20
_refine_diff_density_max 0.673
_refine_diff_density_min -0.385
_refine_diff_density_rms 0.111
_refine_ls_extinction_method none
_refine_ls_goodness_of_fit_all 1.004
_refine_ls_goodness_of_fit_obs 1.130
_refine_ls_matrix_type full
_refine_ls_number_parameters 363
_refine_ls_number_reflns 4096
_refine_ls_number_restraints 0
_refine_ls_restrained_S_all 1.004
_refine_ls_restrained_S_obs 1.130
_refine_ls_R_factor_all 0.0927
_refine_ls_R_factor_obs 0.0573
_refine_ls_shift/esd_max 0.155
_refine_ls_shift/esd_mean 0.014
_refine_ls_structure_factor_coef Fsqd
_refine_ls_weighting_details 'w=1/[\s^2^(Fo^2^)+(0.0869P)^2^+0.0000P] where P=(Fo^2^+2Fc^2^)/3'
_refine_ls_weighting_scheme calc
_refine_ls_wR_factor_all 0.1534
_refine_ls_wR_factor_obs 0.1409
_reflns_number_observed 2833
_reflns_number_total 4096
_reflns_observed_criterion >2sigma(I)
_cod_data_source_file ic9511534_2.cif
_cod_data_source_block C41H77K2N5O16P7W
_cod_depositor_comments
;
The following automatic conversions were performed:

'_refine_ls_weighting_scheme' value 'calc
w=1/[\s^2^(Fo^2^)+(0.0869P)^2^+0.0000P] where P=(Fo^2^+2Fc^2^)/3' was
changed to 'calc'. New tag '_refine_ls_weighting_details' was
created. The value of the new tag was set to
'w=1/[\s^2^(Fo^2^)+(0.0869P)^2^+0.0000P] where P=(Fo^2^+2Fc^2^)/3'.

Automatic conversion script
Id: cif_fix_values 3143 2015-03-26 13:38:13Z robertas 
;
_cod_database_code 4323797

loop_
_symmetry_equiv_pos_as_xyz
'x, y, z'
'-x, y, -z+1/2'
'x+1/2, y+1/2, z'
'-x+1/2, y+1/2, -z+1/2'
'-x, -y, -z'
'x, -y, z-1/2'
'-x+1/2, -y+1/2, -z'
'x+1/2, -y+1/2, z-1/2'

loop_
_atom_site_aniso_label
_atom_site_aniso_U_11
_atom_site_aniso_U_22
_atom_site_aniso_U_33
_atom_site_aniso_U_23
_atom_site_aniso_U_13
_atom_site_aniso_U_12
W1 0.0647(4) 0.0496(4) 0.0616(4) 0.000 0.0087(3) 0.000
P1 0.078(7) 0.054(4) 0.050(6) -0.001(4) 0.026(4) 0.001(5)
P2 0.057(4) 0.062(4) 0.079(5) -0.021(3) 0.004(3) -0.013(3)
P3 0.061(6) 0.051(4) 0.066(7) -0.006(5) 0.033(4) 0.001(5)
P4 0.084(5) 0.097(5) 0.075(4) 0.038(4) 0.017(4) 0.025(4)
P5 0.058(4) 0.068(4) 0.095(5) 0.017(3) 0.028(3) 0.021(3)
P6 0.105(10) 0.036(6) 0.148(13) -0.008(6) 0.012(7) -0.010(5)
P7 0.119(11) 0.035(5) 0.126(12) 0.013(6) 0.056(10) 0.014(5)
C1 0.072(8) 0.124(10) 0.078(8) 0.021(7) -0.014(7) 0.006(8)
O1 0.105(8) 0.284(17) 0.173(11) 0.079(11) -0.062(8) -0.006(10)
C2 0.093(10) 0.073(8) 0.094(9) 0.020(7) 0.035(8) 0.001(7)
O2 0.163(10) 0.118(8) 0.192(11) 0.082(8) 0.066(9) -0.005(7)
K1 0.0482(11) 0.0509(12) 0.0392(10) -0.0026(9) 0.0039(9) -0.0082(9)
N11 0.057(5) 0.069(5) 0.036(4) -0.003(4) 0.010(3) -0.014(4)
N12 0.066(6) 0.096(7) 0.045(4) -0.003(5) 0.020(4) -0.012(5)
O11 0.059(4) 0.063(4) 0.059(4) 0.000(3) 0.003(3) -0.001(3)
O12 0.074(5) 0.066(4) 0.054(4) 0.012(3) -0.004(4) -0.006(4)
O21 0.048(4) 0.082(5) 0.051(4) -0.002(3) -0.006(3) -0.012(3)
O22 0.056(4) 0.127(6) 0.062(5) -0.023(4) 0.011(4) -0.029(4)
O31 0.075(5) 0.061(4) 0.060(4) -0.002(3) 0.011(4) -0.019(4)
O32 0.097(6) 0.052(4) 0.061(4) -0.005(3) -0.003(4) 0.001(4)
C11 0.057(7) 0.090(8) 0.063(7) -0.010(6) 0.028(5) -0.016(6)
C12 0.058(7) 0.077(7) 0.075(8) -0.023(6) -0.004(6) 0.013(6)
C13 0.042(6) 0.064(7) 0.092(8) -0.006(6) -0.007(6) -0.003(5)
C14 0.081(9) 0.059(6) 0.074(8) 0.012(5) -0.021(6) 0.004(6)
C15 0.121(12) 0.081(8) 0.064(8) 0.024(6) 0.000(8) -0.001(8)
C16 0.095(11) 0.106(10) 0.063(8) -0.004(7) 0.024(7) -0.029(8)
C21 0.079(8) 0.092(8) 0.037(6) 0.008(5) 0.007(5) -0.006(6)
C22 0.097(9) 0.074(7) 0.047(6) -0.003(5) -0.003(6) -0.020(6)
C23 0.067(8) 0.111(10) 0.081(9) -0.010(7) -0.019(7) -0.030(7)
C24 0.048(7) 0.106(9) 0.096(10) 0.008(8) -0.009(6) -0.035(6)
C25 0.081(10) 0.188(16) 0.098(11) -0.025(11) 0.013(8) -0.071(10)
C26 0.069(8) 0.181(14) 0.071(7) -0.017(9) 0.036(6) -0.008(9)
C31 0.093(9) 0.080(8) 0.053(7) 0.007(6) 0.020(6) -0.018(6)
C32 0.084(9) 0.067(7) 0.099(9) 0.015(7) 0.011(7) -0.025(6)
C33 0.131(12) 0.058(7) 0.088(9) -0.002(6) 0.010(8) -0.033(7)
C34 0.127(12) 0.068(8) 0.079(9) -0.021(7) -0.007(8) 0.005(7)
C35 0.125(12) 0.092(9) 0.069(8) -0.023(7) 0.027(8) 0.020(8)
C36 0.122(11) 0.104(9) 0.029(6) -0.019(6) 0.013(6) 0.002(8)

loop_
_atom_site_label
_atom_site_type_symbol
_atom_site_fract_x
_atom_site_fract_y
_atom_site_fract_z
_atom_site_U_iso_or_equiv
_atom_site_thermal_displace_type
_atom_site_occupancy
_atom_site_calc_flag
_atom_site_refinement_flags
_atom_site_disorder_group
W1 W 0.0000 0.01531(4) 0.2500 0.0586(3) Uani 1 d S .
P1 P 0.0232(4) -0.1481(9) 0.1744(4) 0.061(3) Uani 0.50 d P .
P2 P -0.0599(3) -0.2029(5) 0.2082(3) 0.066(2) Uani 0.50 d P .
P3 P -0.0470(4) -0.1576(9) 0.3041(5) 0.059(2) Uani 0.50 d P .
P4 P 0.0329(3) -0.2396(6) 0.3242(3) 0.085(2) Uani 0.50 d P .
P5 P 0.0799(3) -0.2341(5) 0.2368(3) 0.073(2) Uani 0.50 d P .
P6 P -0.0520(8) -0.3666(11) 0.2152(9) 0.096(5) Uani 0.50 d P .
P7 P 0.0320(7) -0.3861(11) 0.2617(7) 0.093(5) Uani 0.50 d P .
C1 C -0.0763(6) 0.0256(11) 0.2050(6) 0.091(4) Uani 1 d . .
O1 O -0.1193(5) 0.0417(12) 0.1825(6) 0.188(6) Uani 1 d . .
C2 C 0.0328(5) 0.1217(9) 0.1975(6) 0.087(4) Uani 1 d . .
O2 O 0.0519(5) 0.1920(8) 0.1684(6) 0.157(5) Uani 1 d . .
K1 K -0.18179(8) -0.50702(14) 0.04714(8) 0.0461(5) Uani 1 d . .
N11 N -0.1248(3) -0.5071(6) -0.0778(3) 0.054(2) Uani 1 d . .
N12 N -0.2416(4) -0.5083(7) 0.1696(4) 0.069(2) Uani 1 d . .
O11 O -0.0730(3) -0.6047(5) 0.0347(3) 0.061(2) Uani 1 d . .
O12 O -0.1399(3) -0.6395(5) 0.1431(3) 0.065(2) Uani 1 d . .
O21 O -0.2375(3) -0.6036(5) -0.0576(3) 0.060(2) Uani 1 d . .
O22 O -0.2993(3) -0.5604(7) 0.0516(3) 0.082(2) Uani 1 d . .
O31 O -0.1580(3) -0.3123(5) -0.0110(3) 0.065(2) Uani 1 d . .
O32 O -0.1935(3) -0.3208(5) 0.1142(3) 0.070(2) Uani 1 d . .
C11 C -0.0647(4) -0.5390(9) -0.0681(5) 0.070(3) Uani 1 d . .
H11A H -0.0433(4) -0.4797(9) -0.0509(5) 0.084 Uiso 1 calc R .
H11B H -0.0482(4) -0.5554(9) -0.1084(5) 0.084 Uiso 1 calc R .
C12 C -0.0562(4) -0.6303(8) -0.0266(5) 0.070(3) Uani 1 d . .
H12A H -0.0790(4) -0.6892(8) -0.0418(5) 0.084 Uiso 1 calc R .
H12B H -0.0157(4) -0.6510(8) -0.0265(5) 0.084 Uiso 1 calc R .
C13 C -0.0630(4) -0.6881(8) 0.0773(5) 0.066(3) Uani 1 d . .
H13A H -0.0223(4) -0.7074(8) 0.0771(5) 0.079 Uiso 1 calc R .
H13B H -0.0855(4) -0.7491(8) 0.0646(5) 0.079 Uiso 1 calc R .
C14 C -0.0794(5) -0.6568(8) 0.1409(5) 0.071(3) Uani 1 d . .
H14A H -0.0685(5) -0.7118(8) 0.1703(5) 0.086 Uiso 1 calc R .
H14B H -0.0590(5) -0.5929(8) 0.1528(5) 0.086 Uiso 1 calc R .
C15 C -0.1604(6) -0.6218(9) 0.2046(5) 0.089(4) Uani 1 d . .
H15A H -0.1395(6) -0.5628(9) 0.2229(5) 0.106 Uiso 1 calc R .
H15B H -0.1525(6) -0.6835(9) 0.2300(5) 0.106 Uiso 1 calc R .
C16 C -0.2229(6) -0.5994(10) 0.2048(5) 0.088(4) Uani 1 d . .
H16A H -0.2432(6) -0.6606(10) 0.1884(5) 0.105 Uiso 1 calc R .
H16B H -0.2347(6) -0.5902(10) 0.2477(5) 0.105 Uiso 1 calc R .
C21 C -0.1539(5) -0.5812(9) -0.1193(4) 0.069(3) Uani 1 d . .
H21A H -0.1417(5) -0.6521(9) -0.1083(4) 0.083 Uiso 1 calc R .
H21B H -0.1417(5) -0.5678(9) -0.1617(4) 0.083 Uiso 1 calc R .
C22 C -0.2185(5) -0.5757(9) -0.1172(5) 0.073(3) Uani 1 d . .
H22A H -0.2312(5) -0.5048(9) -0.1271(5) 0.087 Uiso 1 calc R .
H22B H -0.2352(5) -0.6232(9) -0.1480(5) 0.087 Uiso 1 calc R .
C23 C -0.3001(5) -0.6024(10) -0.0542(5) 0.087(4) Uani 1 d . .
H23A H -0.3144(5) -0.5319(10) -0.0628(5) 0.104 Uiso 1 calc R .
H23B H -0.3164(5) -0.6496(10) -0.0854(5) 0.104 Uiso 1 calc R .
C24 C -0.3177(5) -0.6342(10) 0.0052(6) 0.083(4) Uani 1 d . .
H24A H -0.3015(5) -0.7029(10) 0.0147(6) 0.100 Uiso 1 calc R .
H24B H -0.3597(5) -0.6402(10) 0.0057(6) 0.100 Uiso 1 calc R .
C25 C -0.3223(6) -0.5894(13) 0.1086(6) 0.123(6) Uani 1 d . .
H25A H -0.3090(6) -0.6594(13) 0.1199(6) 0.147 Uiso 1 calc R .
H25B H -0.3643(6) -0.5909(13) 0.1055(6) 0.147 Uiso 1 calc R .
C26 C -0.3040(5) -0.5135(12) 0.1568(5) 0.106(5) Uani 1 d . .
H26A H -0.3172(5) -0.4441(12) 0.1442(5) 0.128 Uiso 1 calc R .
H26B H -0.3234(5) -0.5312(12) 0.1953(5) 0.128 Uiso 1 calc R .
C31 C -0.1290(5) -0.3999(8) -0.1038(5) 0.075(3) Uani 1 d . .
H31A H -0.1676(5) -0.3899(8) -0.1213(5) 0.090 Uiso 1 calc R .
H31B H -0.1016(5) -0.3932(8) -0.1375(5) 0.090 Uiso 1 calc R .
C32 C -0.1173(5) -0.3149(8) -0.0571(6) 0.083(3) Uani 1 d . .
H32A H -0.0793(5) -0.3260(8) -0.0383(6) 0.100 Uiso 1 calc R .
H32B H -0.1168(5) -0.2474(8) -0.0783(6) 0.100 Uiso 1 calc R .
C33 C -0.1472(6) -0.2306(8) 0.0336(6) 0.092(4) Uani 1 d . .
H33A H -0.1098(6) -0.2425(8) 0.0537(6) 0.111 Uiso 1 calc R .
H33B H -0.1456(6) -0.1633(8) 0.0122(6) 0.111 Uiso 1 calc R .
C34 C -0.1905(6) -0.2270(9) 0.0794(6) 0.092(4) Uani 1 d . .
H34A H -0.1827(6) -0.1687(9) 0.1075(6) 0.110 Uiso 1 calc R .
H34B H -0.2278(6) -0.2144(9) 0.0593(6) 0.110 Uiso 1 calc R .
C35 C -0.2306(6) -0.3166(9) 0.1656(5) 0.095(4) Uani 1 d . .
H35A H -0.2703(6) -0.3085(9) 0.1510(5) 0.114 Uiso 1 calc R .
H35B H -0.2208(6) -0.2558(9) 0.1911(5) 0.114 Uiso 1 calc R .
C36 C -0.2259(6) -0.4108(9) 0.2030(4) 0.085(4) Uani 1 d . .
H36A H -0.2508(6) -0.4035(9) 0.2389(4) 0.102 Uiso 1 calc R .
H36B H -0.1863(6) -0.4170(9) 0.2184(4) 0.102 Uiso 1 calc R .
NAB N 0.9537(14) 0.0097(22) 0.0499(15) 0.156(11) Uiso 0.50 d P .
CA C 0.9688(28) 0.0078(57) 0.0000 0.066(16) Uiso 0.17 d P 1
HA1 H 0.9590(28) 0.0735(57) -0.0207 0.079 Uiso 0.17 calc PR 1
HA2 H 0.9498(28) -0.0492(57) -0.0224 0.079 Uiso 0.17 calc PR 1
CB1 C 0.9905(28) -0.0505(48) 0.0175(27) 0.055(15) Uiso 0.17 d P 2
HB1A H 1.0292(28) -0.0430(48) 0.0350(27) 0.066 Uiso 0.17 calc PR 2
HB1B H 0.9792(28) -0.1238(48) 0.0214(27) 0.066 Uiso 0.17 calc PR 2
CB2 C 0.9910(26) -0.0300(49) -0.0296(29) 0.057(15) Uiso 0.17 d P 2
HB2A H 0.9671(26) 0.0320(49) -0.0362(29) 0.069 Uiso 0.17 calc PR 2
HB2B H 0.9744(26) -0.0871(49) -0.0542(29) 0.069 Uiso 0.17 calc PR 2

loop_
_atom_type_symbol
_atom_type_description
_atom_type_scat_dispersion_real
_atom_type_scat_dispersion_imag
_atom_type_scat_source
C C 0.0033 0.0016 'International Tables Vol C Tables 4.2.6.8 and 6.1.1.4'
H H 0.0000 0.0000 'International Tables Vol C Tables 4.2.6.8 and 6.1.1.4'
O O 0.0106 0.0060 'International Tables Vol C Tables 4.2.6.8 and 6.1.1.4'
N N 0.0061 0.0033 'International Tables Vol C Tables 4.2.6.8 and 6.1.1.4'
P P 0.1023 0.0942 'International Tables Vol C Tables 4.2.6.8 and 6.1.1.4'
K K 0.2009 0.2494 'International Tables Vol C Tables 4.2.6.8 and 6.1.1.4'
W W -1.4210 6.8720 'International Tables Vol C Tables 4.2.6.8 and 6.1.1.4'

loop_
_geom_angle_atom_site_label_1
_geom_angle_atom_site_label_2
_geom_angle_atom_site_label_3
_geom_angle
_geom_angle_site_symmetry_1
_geom_angle_site_symmetry_3
C2 W1 C2 90.6(7) 2 .
C2 W1 C1 83.4(6) 2 .
C2 W1 C1 91.3(5) . .
C2 W1 C1 91.3(5) 2 2
C2 W1 C1 83.4(6) . 2
C1 W1 C1 172.6(8) . 2
C2 W1 P1 96.1(4) 2 2
C2 W1 P1 168.1(4) . 2
C1 W1 P1 99.2(4) . 2
C1 W1 P1 86.6(4) 2 2
C2 W1 P1 168.1(4) 2 .
C2 W1 P1 96.1(4) . .
C1 W1 P1 86.6(4) . .
C1 W1 P1 99.2(4) 2 .
P1 W1 P1 79.1(5) 2 .
C2 W1 P3 98.9(4) 2 .
C2 W1 P3 169.0(4) . .
C1 W1 P3 84.5(4) . .
C1 W1 P3 101.6(4) 2 .
P1 W1 P3 15.4(2) 2 .
P1 W1 P3 73.6(2) . .
C2 W1 P3 169.0(4) 2 2
C2 W1 P3 98.9(4) . 2
C1 W1 P3 101.6(4) . 2
C1 W1 P3 84.5(4) 2 2
P1 W1 P3 73.6(2) 2 2
P1 W1 P3 15.4(2) . 2
P3 W1 P3 72.1(4) . 2
P3 P1 P4 116.0(19) 2 2
P3 P1 P5 21.5(15) 2 .
P4 P1 P5 95.6(6) 2 .
P3 P1 P2 113.6(17) 2 .
P4 P1 P2 28.4(3) 2 .
P5 P1 P2 99.3(5) . .
P3 P1 W1 84.1(17) 2 .
P4 P1 W1 110.5(6) 2 .
P5 P1 W1 98.0(4) . .
P2 P1 W1 82.1(4) . .
P4 P2 P5 132.2(8) 2 2
P4 P2 P6 63.6(8) 2 .
P5 P2 P6 70.9(7) 2 .
P4 P2 P3 132.5(7) 2 .
P5 P2 P3 43.8(4) 2 .
P6 P2 P3 100.8(7) . .
P4 P2 P1 52.1(5) 2 .
P5 P2 P1 135.0(5) 2 .
P6 P2 P1 105.4(7) . .
P3 P2 P1 97.0(3) . .
P4 P2 P7 66.7(7) 2 2
P5 P2 P7 65.5(5) 2 2
P6 P2 P7 14.9(8) . 2
P3 P2 P7 88.3(5) . 2
P1 P2 P7 99.1(5) . 2
P4 P2 P3 56.4(5) 2 2
P5 P2 P3 120.3(5) 2 2
P6 P2 P3 98.5(6) . 2
P3 P2 P3 85.2(4) . 2
P1 P2 P3 15.1(3) . 2
P7 P2 P3 89.4(5) 2 2
P1 P3 P5 148.3(21) 2 2
P1 P3 P2 138.5(18) 2 .
P5 P3 P2 37.7(3) 2 .
P1 P3 P4 46.5(15) 2 .
P5 P3 P4 103.2(6) 2 .
P2 P3 P4 99.7(5) . .
P1 P3 P2 51.4(15) 2 2
P5 P3 P2 105.9(6) 2 2
P2 P3 P2 87.9(4) . 2
P4 P3 P2 23.9(2) . 2
P1 P3 W1 80.5(17) 2 .
P5 P3 W1 118.3(6) 2 .
P2 P3 W1 81.9(4) . .
P4 P3 W1 97.5(4) . .
P2 P3 W1 75.3(3) 2 .
P2 P4 P1 99.5(6) 2 2
P2 P4 P6 86.4(8) 2 2
P1 P4 P6 139.5(7) 2 2
P2 P4 P3 99.7(6) 2 .
P1 P4 P3 17.6(4) 2 .
P6 P4 P3 122.0(7) 2 .
P2 P4 P5 26.9(5) 2 .
P1 P4 P5 111.9(5) 2 .
P6 P4 P5 61.2(6) 2 .
P3 P4 P5 104.3(4) . .
P2 P4 P7 88.5(7) 2 .
P1 P4 P7 123.4(6) 2 .
P6 P4 P7 16.1(8) 2 .
P3 P4 P7 105.9(6) . .
P5 P4 P7 61.6(5) . .
P2 P5 P3 98.4(6) 2 2
P2 P5 P6 71.9(6) 2 2
P3 P5 P6 130.8(7) 2 2
P2 P5 P1 100.7(5) 2 .
P3 P5 P1 10.2(7) 2 .
P6 P5 P1 121.8(6) 2 .
P2 P5 P4 20.9(3) 2 .
P3 P5 P4 105.6(5) 2 .
P6 P5 P4 52.2(6) 2 .
P1 P5 P4 104.2(4) . .
P2 P5 P7 82.5(5) 2 .
P3 P5 P7 116.0(7) 2 .
P6 P5 P7 18.0(6) 2 .
P1 P5 P7 106.3(6) . .
P4 P5 P7 61.7(5) . .
P7 P6 P4 117.1(30) 2 2
P7 P6 P5 97.9(28) 2 2
P4 P6 P5 66.6(6) 2 2
P7 P6 P2 116.6(29) 2 .
P4 P6 P2 30.0(3) 2 .
P5 P6 P2 37.2(4) 2 .
P7 P6 P7 23.8(25) 2 .
P4 P6 P7 95.2(10) 2 .
P5 P6 P7 98.3(9) 2 .
P2 P6 P7 102.8(10) . .
P6 P7 P7 145.4(34) 2 2
P6 P7 P6 146.8(31) 2 .
P7 P7 P6 10.7(10) 2 .
P6 P7 P5 64.0(24) 2 .
P7 P7 P5 112.6(7) 2 .
P6 P7 P5 103.1(10) . .
P6 P7 P4 46.7(23) 2 .
P7 P7 P4 100.9(8) 2 .
P6 P7 P4 100.1(10) . .
P5 P7 P4 56.8(4) . .
P6 P7 P2 48.5(22) 2 2
P7 P7 P2 108.9(5) 2 2
P6 P7 P2 103.7(10) . 2
P5 P7 P2 31.9(3) . 2
P4 P7 P2 24.8(2) . 2
O1 C1 W1 172.6(15) . .
O2 C2 W1 175.3(12) . .
O32 K1 O22 95.0(2) . .
O32 K1 O11 121.1(2) . .
O22 K1 O11 139.6(2) . .
O32 K1 O12 99.5(2) . .
O22 K1 O12 98.8(2) . .
O11 K1 O12 60.6(2) . .
O32 K1 O31 60.4(2) . .
O22 K1 O31 114.9(2) . .
O11 K1 O31 99.5(2) . .
O12 K1 O31 141.0(2) . .
O32 K1 O21 136.6(2) . .
O22 K1 O21 59.7(2) . .
O11 K1 O21 97.4(2) . .
O12 K1 O21 117.7(2) . .
O31 K1 O21 96.7(2) . .
O32 K1 N12 60.0(2) . .
O22 K1 N12 60.6(2) . .
O11 K1 N12 120.3(2) . .
O12 K1 N12 60.8(2) . .
O31 K1 N12 119.2(2) . .
O21 K1 N12 118.8(2) . .
O32 K1 N11 120.6(2) . .
O22 K1 N11 117.8(2) . .
O11 K1 N11 60.9(2) . .
O12 K1 N11 120.1(2) . .
O31 K1 N11 61.1(2) . .
O21 K1 N11 59.6(2) . .
N12 K1 N11 178.4(2) . .
C21 N11 C11 109.7(8) . .
C21 N11 C31 109.9(8) . .
C11 N11 C31 111.6(8) . .
C21 N11 K1 110.0(5) . .
C11 N11 K1 107.5(5) . .
C31 N11 K1 108.1(5) . .
C16 N12 C26 110.4(10) . .
C16 N12 C36 110.4(8) . .
C26 N12 C36 111.4(10) . .
C16 N12 K1 109.0(6) . .
C26 N12 K1 107.5(6) . .
C36 N12 K1 108.0(6) . .
C12 O11 C13 112.6(8) . .
C12 O11 K1 116.4(5) . .
C13 O11 K1 113.9(5) . .
C14 O12 C15 113.2(8) . .
C14 O12 K1 113.4(5) . .
C15 O12 K1 117.8(6) . .
C22 O21 C23 111.6(8) . .
C22 O21 K1 117.8(5) . .
C23 O21 K1 113.3(6) . .
C25 O22 C24 109.0(9) . .
C25 O22 K1 118.5(7) . .
C24 O22 K1 114.5(6) . .
C32 O31 C33 112.5(8) . .
C32 O31 K1 115.8(6) . .
C33 O31 K1 111.9(6) . .
C35 O32 C34 114.7(9) . .
C35 O32 K1 120.1(6) . .
C34 O32 K1 116.0(6) . .
N11 C11 C12 115.1(8) . .
O11 C12 C11 110.2(8) . .
O11 C13 C14 110.8(8) . .
O12 C14 C13 109.7(8) . .
O12 C15 C16 111.7(10) . .
N12 C16 C15 116.1(9) . .
N11 C21 C22 113.8(9) . .
O21 C22 C21 109.9(9) . .
C24 C23 O21 110.2(9) . .
C23 C24 O22 111.0(9) . .
O22 C25 C26 109.6(11) . .
N12 C26 C25 115.7(11) . .
N11 C31 C32 113.8(8) . .
O31 C32 C31 112.3(9) . .
C34 C33 O31 111.6(10) . .
O32 C34 C33 112.4(10) . .
O32 C35 C36 111.2(9) . .
C35 C36 N12 114.2(9) . .
CB1 NAB CB2 49.4(34) . 5_755
NAB CA CA 108.7(38) . 5_755
CB2 CB1 NAB 111.9(63) . .
CB1 CB2 NAB 111.9(66) . 5_755

loop_
_geom_bond_atom_site_label_1
_geom_bond_atom_site_label_2
_geom_bond_distance
_geom_bond_site_symmetry_2
W1 C2 1.920(12) 2
W1 C2 1.920(12) .
W1 C1 2.000(13) .
W1 C1 2.000(13) 2
W1 P1 2.691(11) 2
W1 P1 2.691(11) .
W1 P3 2.714(11) .
W1 P3 2.714(11) 2
P1 P3 0.723(10) 2
P1 P4 1.739(13) 2
P1 P5 2.155(10) .
P1 P2 2.174(13) .
P2 P4 1.049(8) 2
P2 P5 1.331(9) 2
P2 P6 2.09(2) .
P2 P3 2.151(12) .
P2 P7 2.495(14) 2
P2 P3 2.550(11) 2
P3 P1 0.723(10) 2
P3 P5 1.506(11) 2
P3 P4 2.155(12) .
P3 P2 2.550(11) 2
P4 P2 1.049(8) 2
P4 P1 1.739(13) 2
P4 P6 1.88(2) 2
P4 P5 2.178(9) .
P4 P7 2.29(2) .
P5 P2 1.331(9) 2
P5 P3 1.506(11) 2
P5 P6 2.08(2) 2
P5 P7 2.290(15) .
P6 P7 0.72(2) 2
P6 P4 1.88(2) 2
P6 P5 2.08(2) 2
P6 P7 2.18(2) .
P7 P6 0.72(2) 2
P7 P7 1.55(3) 2
P7 P2 2.495(14) 2
C1 O1 1.116(14) .
C2 O2 1.178(12) .
K1 O32 2.781(7) .
K1 O22 2.797(7) .
K1 O11 2.815(7) .
K1 O12 2.817(6) .
K1 O31 2.824(6) .
K1 O21 2.850(6) .
K1 N12 2.981(7) .
K1 N11 2.998(7) .
N11 C21 1.453(12) .
N11 C11 1.457(12) .
N11 C31 1.473(12) .
N12 C16 1.445(14) .
N12 C26 1.464(14) .
N12 C36 1.473(13) .
O11 C12 1.413(11) .
O11 C13 1.415(11) .
O12 C14 1.415(12) .
O12 C15 1.423(12) .
O21 C22 1.400(11) .
O21 C23 1.448(12) .
O22 C25 1.387(14) .
O22 C24 1.427(12) .
O31 C32 1.373(12) .
O31 C33 1.430(12) .
O32 C35 1.405(12) .
O32 C34 1.407(13) .
C11 C12 1.473(14) .
C13 C14 1.474(13) .
C15 C16 1.47(2) .
C21 C22 1.493(14) .
C23 C24 1.400(14) .
C25 C26 1.47(2) .
C31 C32 1.493(14) .
C33 C34 1.41(2) .
C35 C36 1.441(15) .
NAB CA 1.13(4) .
NAB CB1 1.34(6) .
NAB CB2 1.38(6) 5_755
CA CA 1.45(13) 5_755
CB1 CB2 1.04(7) .
CB2 NAB 1.38(6) 5_755
